data_4109904
loop_
_publ_author_name
'Simin Liu'
'Peter Y. Zavalij'
'Yiu-Fai Lam'
'Lyle Isaacs'

_publ_section_title
;
 Refolding Foldamers: Triazene-Arylene Oligomers That Change Shape with
 Chemical Stimuli
;
_journal_name_full 'Journal of the American Chemical Society'
_journal_page_first 11232
_journal_page_last 11241
_journal_paper_doi 10.1021/ja073320s
_journal_volume 129
_journal_year 2007
_chemical_formula_moiety 'C60 H60 N40 O20, C26 H28 N12 O2, I2, (H2 O)40'
_chemical_formula_sum 'C86 H168 I2 N52 O62'
_chemical_formula_weight 3176.52
_chemical_name_common 'CB10-diamine diiodide hydrate'
_space_group_IT_number 61
_symmetry_cell_setting orthorhombic
_symmetry_space_group_name_Hall '-P 2ac 2ab'
_symmetry_space_group_name_H-M 'P b c a'
_atom_sites_solution_hydrogens geom
_atom_sites_solution_primary direct
_atom_sites_solution_secondary difmap
_audit_creation_method 'SHELXL-97 & ZCIF'
_cell_angle_alpha 90.00
_cell_angle_beta 90.00
_cell_angle_gamma 90.00
_cell_formula_units_Z 4
_cell_length_a 14.404(10)
_cell_length_b 31.00(2)
_cell_length_c 31.23(2)
_cell_measurement_reflns_used 4990
_cell_measurement_temperature 233(2)
_cell_measurement_theta_max 15.6
_cell_measurement_theta_min 2.3
_cell_volume 13945(16)
_computing_cell_refinement 'SAINT (Bruker, 1999)'
_computing_data_collection 'SMART (Bruker, 1999)'
_computing_data_reduction SAINT
_computing_molecular_graphics 'XSHEL (Bruker, 1999)'
_computing_publication_material SHELXL-97
_computing_structure_refinement 'SHELXL-97 (Sheldrick, 1997)'
_computing_structure_solution 'SHELXS-97 (Sheldrick, 1990)'
_diffrn_ambient_temperature 233(2)
_diffrn_detector 'CCD area detector'
_diffrn_detector_area_resol_mean 8.33
_diffrn_detector_type 'Bruker Smart1000'
_diffrn_measured_fraction_theta_full 0.997
_diffrn_measured_fraction_theta_max 0.997
_diffrn_measurement_details 606,606,606,50
_diffrn_measurement_device_type 'three-circle diffractometer'
_diffrn_measurement_method 'omega scans'
_diffrn_measurement_specimen_support 'glass capillary'
_diffrn_orient_matrix_type standard
_diffrn_orient_matrix_UB_11 0.0111177
_diffrn_orient_matrix_UB_12 -0.0148145
_diffrn_orient_matrix_UB_13 0.0281275
_diffrn_orient_matrix_UB_21 0.0498484
_diffrn_orient_matrix_UB_22 -0.0177879
_diffrn_orient_matrix_UB_23 -0.0133598
_diffrn_orient_matrix_UB_31 0.0472281
_diffrn_orient_matrix_UB_32 0.0224929
_diffrn_orient_matrix_UB_33 0.0076424
_diffrn_radiation_monochromator graphite
_diffrn_radiation_source 'fine-focus sealed tube'
_diffrn_radiation_type MoK\a
_diffrn_radiation_wavelength 0.71073
_diffrn_reflns_av_R_equivalents 0.0869
_diffrn_reflns_av_sigmaI/netI 0.0516
_diffrn_reflns_limit_h_max 12
_diffrn_reflns_limit_h_min -12
_diffrn_reflns_limit_k_max 26
_diffrn_reflns_limit_k_min -26
_diffrn_reflns_limit_l_max 26
_diffrn_reflns_limit_l_min -26
_diffrn_reflns_number 45254
_diffrn_reflns_theta_full 17.50
_diffrn_reflns_theta_max 17.50
_diffrn_reflns_theta_min 1.47
_diffrn_source_current 40
_diffrn_source_voltage 50
_diffrn_standards_decay_% 0.00
_exptl_absorpt_coefficient_mu 0.562
_exptl_absorpt_correction_T_max 0.961
_exptl_absorpt_correction_T_min 0.824
_exptl_absorpt_correction_type multi-scan
_exptl_absorpt_process_details 'SADABS (Sheldrick, 1996)'
_exptl_crystal_colour colorless
_exptl_crystal_density_diffrn 1.513
_exptl_crystal_density_method not_measure
_exptl_crystal_description prism
_exptl_crystal_F_000 6600
_exptl_crystal_id 'Isaacs CB10 & C26H26N12O2 + H2O + KI'
_exptl_crystal_size_max 0.120
_exptl_crystal_size_mid 0.100
_exptl_crystal_size_min 0.070
_platon_squeeze_details
; 
Electrons count in the voids is equivalent to ~ 160 water molecules/cell.
;
_refine_diff_density_max 1.311
_refine_diff_density_min -0.401
_refine_diff_density_rms 0.095
_refine_ls_extinction_method none
_refine_ls_goodness_of_fit_ref 1.000
_refine_ls_hydrogen_treatment constr
_refine_ls_matrix_type full
_refine_ls_number_parameters 857
_refine_ls_number_reflns 4408
_refine_ls_number_restraints 775
_refine_ls_restrained_S_all 0.949
_refine_ls_R_factor_all 0.1470
_refine_ls_R_factor_gt 0.1282
_refine_ls_shift/su_max 0.000
_refine_ls_shift/su_mean 0.000
_refine_ls_structure_factor_coef Fsqd
_refine_ls_weighting_details 'w=1/[\s^2^(Fo^2^)+(0.04P)^2^+318.5P], P=(max(Fo^2^,0)+2Fc^2^)/3'
_refine_ls_weighting_scheme calc
_refine_ls_wR_factor_gt 0.2711
_refine_ls_wR_factor_ref 0.2809
_reflns_number_gt 3384
_reflns_number_total 4408
_reflns_threshold_expression >2sigma(I)
_cod_data_source_file ja073320ssi20070510_095859.cif
_cod_data_source_block 1298
_cod_depositor_comments
;
 Removing the _chemical_name_systematic data item since it contains the
 common chemical name which is already recorded using the _chemical_name_common
 data item.

 Antanas Vaitkus,
 2018-10-12
;
_cod_database_code 4109904
_diffrn_measurement_total_frames-ccd 1868
_diffrn_measurement_frame_width-ccd 0.3
_diffrn_detector_distance-ccd 4.933
_diffrn_measurement_frame_time-ccd 10
_diffrn_measurement_total_time-ccd 8.90
_diffrn_measurement_frame_size-ccd 512

loop_
_symmetry_equiv_pos_as_xyz
'x, y, z'
'-x+1/2, -y, z+1/2'
'-x, y+1/2, -z+1/2'
'x+1/2, -y+1/2, -z'
'-x, -y, -z'
'x-1/2, y, -z-1/2'
'x, -y-1/2, z-1/2'
'-x-1/2, y-1/2, z'

loop_
_atom_site_label
_atom_site_type_symbol
_atom_site_fract_x
_atom_site_fract_y
_atom_site_fract_z
_atom_site_U_iso_or_equiv
_atom_site_adp_type
_atom_site_occupancy
_atom_site_symmetry_multiplicity
_atom_site_calc_flag
_atom_site_refinement_flags
_atom_site_disorder_assembly
_atom_site_disorder_group
N10 N 0.4121(10) 0.6632(4) 0.3399(5) 0.077(4) Uani 1 1 d U . .
C11 C 0.4813(14) 0.6612(5) 0.3069(6) 0.077(5) Uani 1 1 d U . .
H11 H 0.4821 0.6882 0.2899 0.092 Uiso 1 1 calc R . .
N12 N 0.5749(11) 0.6500(6) 0.3216(5) 0.097(5) Uani 1 1 d U . .
C13 C 0.3466(13) 0.6322(6) 0.3342(6) 0.071(5) Uani 1 1 d U . .
O13 O 0.2760(9) 0.6271(4) 0.3556(5) 0.107(4) Uani 1 1 d U . .
C14 C 0.6080(18) 0.6133(7) 0.3039(6) 0.095(6) Uani 1 1 d U . .
O14 O 0.6844(10) 0.5962(5) 0.3100(5) 0.127(5) Uani 1 1 d U . .
N15 N 0.3717(9) 0.6061(4) 0.2995(5) 0.067(4) Uani 1 1 d U . .
C16 C 0.4513(15) 0.6222(5) 0.2789(5) 0.079(5) Uani 1 1 d U . .
H16 H 0.4380 0.6310 0.2490 0.095 Uiso 1 1 calc R . .
N17 N 0.5320(10) 0.5955(5) 0.2815(4) 0.072(4) Uani 1 1 d U . .
C18 C 0.3022(11) 0.5792(5) 0.2776(6) 0.092(6) Uani 1 1 d U . .
H18A H 0.2421 0.5825 0.2919 0.111 Uiso 1 1 calc R . .
H18B H 0.2953 0.5892 0.2480 0.111 Uiso 1 1 calc R . .
C19 C 0.5446(11) 0.5604(6) 0.2532(6) 0.083(5) Uani 1 1 d U . .
H19A H 0.6104 0.5523 0.2539 0.100 Uiso 1 1 calc R . .
H19B H 0.5310 0.5705 0.2242 0.100 Uiso 1 1 calc R . .
N20 N 0.3277(10) 0.5348(4) 0.2775(4) 0.075(4) Uani 1 1 d U . .
C21 C 0.3951(11) 0.5181(5) 0.2487(6) 0.068(5) Uani 1 1 d U . .
H21 H 0.3858 0.5299 0.2195 0.082 Uiso 1 1 calc R . .
N22 N 0.4892(10) 0.5213(4) 0.2611(4) 0.066(4) Uani 1 1 d U . .
C23 C 0.2681(14) 0.5025(7) 0.2930(5) 0.071(5) Uani 1 1 d U . .
O23 O 0.1994(9) 0.5082(4) 0.3170(4) 0.099(4) Uani 1 1 d DU . .
C24 C 0.5288(15) 0.4835(6) 0.2693(5) 0.069(5) Uani 1 1 d U . .
O24 O 0.6113(9) 0.4780(4) 0.2788(4) 0.089(4) Uani 1 1 d U . .
N25 N 0.3017(10) 0.4643(4) 0.2768(5) 0.070(4) Uani 1 1 d U . .
C26 C 0.3769(12) 0.4690(5) 0.2493(5) 0.061(4) Uani 1 1 d U . .
H26 H 0.3628 0.4578 0.2204 0.073 Uiso 1 1 calc R . .
N27 N 0.4621(10) 0.4510(4) 0.2660(4) 0.064(4) Uani 1 1 d U . .
C28 C 0.2427(13) 0.4282(6) 0.2774(6) 0.099(6) Uani 1 1 d U . .
H28A H 0.2314 0.4184 0.2480 0.118 Uiso 1 1 calc R . .
H28B H 0.1829 0.4362 0.2901 0.118 Uiso 1 1 calc R . .
C29 C 0.4919(14) 0.4090(5) 0.2621(5) 0.088(6) Uani 1 1 d U . .
H29A H 0.5592 0.4079 0.2667 0.106 Uiso 1 1 calc R . .
H29B H 0.4794 0.3989 0.2329 0.106 Uiso 1 1 calc R . .
N30 N 0.2852(10) 0.3926(5) 0.3026(5) 0.084(5) Uani 1 1 d U . .
C31 C 0.3549(13) 0.3636(5) 0.2858(6) 0.078(5) Uani 1 1 d U . .
H31 H 0.3430 0.3561 0.2555 0.094 Uiso 1 1 calc R . .
N32 N 0.4475(10) 0.3805(4) 0.2919(4) 0.068(4) Uani 1 1 d U . .
C33 C 0.2412(16) 0.3727(9) 0.3340(8) 0.121(8) Uani 1 1 d U . .
O33 O 0.1720(10) 0.3887(5) 0.3553(5) 0.143(6) Uani 1 1 d U . .
C34 C 0.4956(13) 0.3507(7) 0.3173(6) 0.077(6) Uani 1 1 d U . .
O34 O 0.5802(9) 0.3563(4) 0.3246(4) 0.106(4) Uani 1 1 d U . .
N35 N 0.2816(10) 0.3344(6) 0.3467(6) 0.098(5) Uani 1 1 d U . .
C36 C 0.3477(15) 0.3247(6) 0.3147(6) 0.093(6) Uani 1 1 d U . .
H36 H 0.3305 0.2985 0.2984 0.111 Uiso 1 1 calc R . .
N37 N 0.4438(10) 0.3211(4) 0.3333(4) 0.070(4) Uani 1 1 d U . .
C38 C 0.2357(15) 0.3046(7) 0.3750(7) 0.132(8) Uani 1 1 d U . .
H38A H 0.1790 0.3184 0.3857 0.159 Uiso 1 1 calc R . .
H38B H 0.2167 0.2794 0.3583 0.159 Uiso 1 1 calc R . .
C39 C 0.4794(11) 0.2837(5) 0.3528(5) 0.069(5) Uani 1 1 d U . .
H39A H 0.5474 0.2847 0.3515 0.082 Uiso 1 1 calc R . .
H39B H 0.4592 0.2585 0.3362 0.082 Uiso 1 1 calc R . .
N40 N 0.2863(11) 0.2903(5) 0.4099(6) 0.096(5) Uani 1 1 d U . .
C41 C 0.3602(12) 0.2586(5) 0.4090(5) 0.069(5) Uani 1 1 d U . .
H41 H 0.3442 0.2331 0.3914 0.083 Uiso 1 1 calc R . .
N42 N 0.4517(10) 0.2776(4) 0.3969(4) 0.066(4) Uani 1 1 d U . .
C43 C 0.2597(15) 0.2976(6) 0.4487(8) 0.084(6) Uani 1 1 d U . .
O43 O 0.1897(9) 0.3205(4) 0.4585(5) 0.130(5) Uani 1 1 d U . .
C44 C 0.5112(13) 0.2718(5) 0.4296(6) 0.058(5) Uani 1 1 d U . .
O44 O 0.5963(8) 0.2787(3) 0.4260(3) 0.079(3) Uani 1 1 d U . .
N45 N 0.3122(9) 0.2769(5) 0.4785(5) 0.069(4) Uani 1 1 d U . .
C46 C 0.3742(11) 0.2474(5) 0.4552(5) 0.062(5) Uani 1 1 d U . .
H46 H 0.3584 0.2168 0.4610 0.074 Uiso 1 1 calc R . .
N47 N 0.4709(9) 0.2561(4) 0.4640(4) 0.059(4) Uani 1 1 d U . .
C48 C 0.2813(12) 0.2693(6) 0.5196(7) 0.097(6) Uani 1 1 d U . .
H48A H 0.2658 0.2386 0.5220 0.116 Uiso 1 1 calc R . .
H48B H 0.2239 0.2857 0.5240 0.116 Uiso 1 1 calc R . .
C49 C 0.5203(11) 0.2378(5) 0.4995(5) 0.077(5) Uani 1 1 d U . .
H49A H 0.5866 0.2370 0.4924 0.092 Uiso 1 1 calc R . .
H49B H 0.4995 0.2080 0.5034 0.092 Uiso 1 1 calc R . .
N50 N 0.3474(11) 0.2805(5) 0.5546(5) 0.095(5) Uani 1 1 d U . .
C51 C 0.4252(12) 0.2543(6) 0.5660(5) 0.077(5) Uani 1 1 d U . .
H51 H 0.4080 0.2235 0.5680 0.092 Uiso 1 1 calc R . .
N52 N 0.5084(9) 0.2607(4) 0.5390(4) 0.063(4) Uani 1 1 d U . .
C53 C 0.3140(18) 0.3079(7) 0.5884(8) 0.119(8) Uani 1 1 d U . .
O53 O 0.2467(10) 0.3307(5) 0.5871(5) 0.146(6) Uani 1 1 d U . .
C54 C 0.5798(13) 0.2795(5) 0.5617(6) 0.058(5) Uani 1 1 d U . .
O54 O 0.6553(8) 0.2866(3) 0.5481(3) 0.068(3) Uani 1 1 d U . .
N55 N 0.3850(12) 0.3022(6) 0.6193(6) 0.110(6) Uani 1 1 d U . .
C56 C 0.4532(13) 0.2728(6) 0.6097(5) 0.077(5) Uani 1 1 d U . .
H56 H 0.4547 0.2496 0.6315 0.093 Uiso 1 1 calc R . .
N57 N 0.5460(10) 0.2887(4) 0.6015(5) 0.072(4) Uani 1 1 d U . .
C58 C 0.3607(15) 0.3183(7) 0.6624(7) 0.134(8) Uani 1 1 d U . .
H58A H 0.2984 0.3310 0.6614 0.161 Uiso 1 1 calc R . .
H58B H 0.3589 0.2938 0.6823 0.161 Uiso 1 1 calc R . .
C59 C 0.6091(13) 0.2982(5) 0.6347(6) 0.088(6) Uani 1 1 d U . .
H59A H 0.6710 0.3017 0.6221 0.105 Uiso 1 1 calc R . .
H59B H 0.6117 0.2734 0.6541 0.105 Uiso 1 1 calc R . .
C1C C 0.5805(16) 0.4181(7) 0.5759(6) 0.106(11) Uani 0.50 1 d PGDU . .
C2C C 0.4905(19) 0.4043(6) 0.5675(6) 0.104(11) Uani 0.50 1 d PGDU . .
H2C H 0.4802 0.3800 0.5502 0.125 Uiso 0.50 1 calc PR . .
C3C C 0.4156(15) 0.4266(8) 0.5849(7) 0.099(10) Uani 0.50 1 d PGDU A .
H3C H 0.3546 0.4173 0.5792 0.118 Uiso 0.50 1 calc PR . .
C4C C 0.4307(17) 0.4625(7) 0.6105(6) 0.119(12) Uani 0.50 1 d PGDU A .
C5C C 0.521(2) 0.4762(7) 0.6189(6) 0.114(11) Uani 0.50 1 d PGDU A .
H5C H 0.5310 0.5005 0.6363 0.137 Uiso 0.50 1 calc PR . .
C6C C 0.5957(15) 0.4540(8) 0.6016(7) 0.131(13) Uani 0.50 1 d PGDU A .
H6C H 0.6566 0.4633 0.6072 0.157 Uiso 0.50 1 calc PR . .
N1A N 0.207(2) 0.4946(7) 0.4063(7) 0.32(2) Uani 0.50 1 d PDU A 1
H1A1 H 0.1475 0.5009 0.4006 0.486 Uiso 0.50 1 calc PR A 1
H1A2 H 0.2395 0.4933 0.3816 0.486 Uiso 0.50 1 calc PRD A 1
H1A3 H 0.2315 0.5152 0.4232 0.486 Uiso 0.50 1 calc PR A 1
C2A C 0.2123(11) 0.4532(6) 0.4280(8) 0.235(19) Uani 0.50 1 d PDU A 1
H2A1 H 0.1680 0.4332 0.4148 0.282 Uiso 0.50 1 calc PR A 1
H2A2 H 0.1946 0.4569 0.4581 0.282 Uiso 0.50 1 calc PR A 1
C3A C 0.3093(9) 0.4341(6) 0.4257(7) 0.174(15) Uani 0.50 1 d PGDU A 1
C4A C 0.3711(14) 0.4494(6) 0.3950(7) 0.154(13) Uani 0.50 1 d PGDU A 1
H4A H 0.3526 0.4713 0.3760 0.185 Uiso 0.50 1 calc PR A 1
C5A C 0.4601(13) 0.4322(8) 0.3924(7) 0.136(12) Uani 0.50 1 d PGDU A 1
H5A H 0.5018 0.4426 0.3717 0.163 Uiso 0.50 1 calc PR A 1
C6A C 0.4873(10) 0.3998(7) 0.4204(7) 0.099(10) Uani 0.50 1 d PGDU A 1
C7A C 0.4256(15) 0.3845(7) 0.4511(7) 0.145(13) Uani 0.50 1 d PGDU A 1
H7A H 0.4440 0.3626 0.4701 0.173 Uiso 0.50 1 calc PR A 1
C8A C 0.3366(13) 0.4017(7) 0.4537(7) 0.130(12) Uani 0.50 1 d PGDU A 1
H8A H 0.2949 0.3913 0.4745 0.155 Uiso 0.50 1 calc PR A 1
N9A N 0.5812(12) 0.3848(5) 0.4154(7) 0.132(7) Uani 0.50 1 d PDU A 1
H9A H 0.5994 0.3785 0.3895 0.158 Uiso 0.50 1 calc PR A 1
C10A C 0.6499(9) 0.3790(4) 0.4507(4) 0.085(9) Uani 0.50 1 d PGDU A 1
N11A N 0.7381(10) 0.3616(4) 0.4455(4) 0.078(7) Uani 0.50 1 d PGDU A 1
C12A C 0.7965(8) 0.3571(4) 0.4807(5) 0.085(9) Uani 0.50 1 d PGDU A 1
N13A N 0.7666(9) 0.3700(4) 0.5211(4) 0.058(6) Uani 0.50 1 d PGDU A 1
H13A H 0.8031 0.3672 0.5431 0.069 Uiso 0.50 1 calc PR A 1
C14A C 0.6783(10) 0.3873(4) 0.5262(4) 0.077(9) Uani 0.50 1 d PGDU A 1
N15A N 0.6200(8) 0.3918(4) 0.4911(5) 0.068(7) Uani 0.50 1 d PGDU A 1
O16A O 0.8733(11) 0.3431(6) 0.4712(6) 0.094(7) Uani 0.50 1 d PDU A 1
N17A N 0.6573(18) 0.4014(8) 0.5635(6) 0.113(10) Uani 0.50 1 d PDU A 1
H17A H 0.7005 0.3994 0.5829 0.135 Uiso 0.50 1 calc PR A 1
N1B N 0.8129(11) 0.6083(8) 0.4798(10) 0.30(2) Uani 0.50 1 d PDU A 2
H1B1 H 0.8061 0.6196 0.5062 0.444 Uiso 0.50 1 calc PRD A 2
H1B2 H 0.8227 0.6296 0.4608 0.444 Uiso 0.50 1 calc PRD A 2
H1B3 H 0.8617 0.5901 0.4797 0.444 Uiso 0.50 1 calc PR A 2
C2B C 0.7297(14) 0.5849(8) 0.4683(10) 0.27(2) Uani 0.50 1 d PDU A 2
H2B1 H 0.7424 0.5539 0.4693 0.321 Uiso 0.50 1 calc PR A 2
H2B2 H 0.7124 0.5923 0.4388 0.321 Uiso 0.50 1 calc PR A 2
C3B C 0.6491(12) 0.5952(7) 0.4979(9) 0.280(19) Uani 0.50 1 d PGDU A 2
C4B C 0.5772(17) 0.6208(9) 0.4825(7) 0.219(17) Uani 0.50 1 d PGDU . 2
H4B H 0.5792 0.6312 0.4542 0.262 Uiso 0.50 1 calc PR A 2
C5B C 0.5025(15) 0.6309(9) 0.5088(9) 0.219(17) Uani 0.50 1 d PGDU A 2
H5B H 0.4540 0.6482 0.4983 0.262 Uiso 0.50 1 calc PR A 2
C6B C 0.4996(14) 0.6155(8) 0.5505(8) 0.164(15) Uani 0.50 1 d PGDU A 2
C7B C 0.5714(19) 0.5899(11) 0.5660(8) 0.229(19) Uani 0.50 1 d PGDU A 2
H7B H 0.5695 0.5794 0.5942 0.275 Uiso 0.50 1 calc PR A 2
C8B C 0.6461(16) 0.5797(10) 0.5397(10) 0.211(18) Uani 0.50 1 d PGDU A 2
H8B H 0.6947 0.5624 0.5501 0.254 Uiso 0.50 1 calc PR A 2
N9B N 0.4173(12) 0.6263(8) 0.5742(7) 0.132(7) Uani 0.50 1 d PDU A 2
H9B H 0.4003 0.6532 0.5730 0.158 Uiso 0.50 1 calc PR A 2
C10B C 0.3573(10) 0.5974(6) 0.6006(4) 0.125(12) Uani 0.50 1 d PGDU A 2
N11B N 0.2796(12) 0.6119(5) 0.6227(5) 0.151(12) Uani 0.50 1 d PGDU A 2
H11B H 0.2639 0.6390 0.6215 0.181 Uiso 0.50 1 calc PR A 2
C12B C 0.2272(11) 0.5832(6) 0.6469(5) 0.137(13) Uani 0.50 1 d PGDU A 2
N13B N 0.2524(12) 0.5399(6) 0.6489(5) 0.095(8) Uani 0.50 1 d PGDU A 2
C14B C 0.3301(13) 0.5254(5) 0.6267(6) 0.125(12) Uani 0.50 1 d PGDU A 2
N15B N 0.3825(10) 0.5541(6) 0.6026(5) 0.110(9) Uani 0.50 1 d PGDU A 2
O16B O 0.1602(14) 0.6011(8) 0.6632(7) 0.152(11) Uani 0.50 1 d PDU A 2
N17B N 0.348(2) 0.4850(7) 0.6292(9) 0.161(13) Uani 0.50 1 d PDU A 2
H17B H 0.3084 0.4690 0.6430 0.193 Uiso 0.50 1 calc PR A 2
I1 I 0.1715(3) 0.69288(9) 0.28199(10) 0.1475(16) Uani 0.523(3) 1 d P . .
I2 I 0.4320(2) 0.80115(9) 0.28093(9) 0.1169(14) Uani 0.477(3) 1 d P . .

loop_
_atom_site_aniso_label
_atom_site_aniso_U_11
_atom_site_aniso_U_22
_atom_site_aniso_U_33
_atom_site_aniso_U_23
_atom_site_aniso_U_13
_atom_site_aniso_U_12
N10 0.064(10) 0.069(10) 0.098(11) -0.007(9) 0.004(9) -0.005(9)
C11 0.095(14) 0.047(10) 0.088(12) -0.016(10) 0.003(12) -0.016(10)
N12 0.076(11) 0.106(12) 0.109(12) -0.030(10) 0.012(10) -0.037(11)
C13 0.033(11) 0.086(13) 0.095(13) -0.004(11) 0.009(10) 0.005(11)
O13 0.063(9) 0.098(9) 0.159(11) -0.039(8) 0.001(8) 0.000(7)
C14 0.122(17) 0.082(14) 0.081(13) -0.015(11) -0.001(14) -0.018(14)
O14 0.089(10) 0.158(13) 0.132(11) -0.035(10) 0.013(9) -0.012(9)
N15 0.043(9) 0.069(9) 0.090(10) -0.020(9) -0.018(8) 0.006(8)
C16 0.112(15) 0.060(11) 0.066(11) 0.010(10) 0.001(12) 0.010(12)
N17 0.074(10) 0.075(10) 0.068(9) -0.032(8) 0.021(8) 0.000(9)
C18 0.069(12) 0.079(13) 0.129(14) -0.033(11) -0.032(11) 0.003(11)
C19 0.063(11) 0.102(13) 0.086(12) -0.006(12) 0.016(10) 0.003(11)
N20 0.087(10) 0.045(9) 0.094(10) -0.018(8) 0.002(9) 0.029(9)
C21 0.042(11) 0.065(12) 0.097(12) 0.001(10) -0.022(10) -0.015(9)
N22 0.079(11) 0.050(9) 0.070(9) 0.005(7) 0.009(8) -0.014(9)
C23 0.080(13) 0.093(14) 0.041(10) 0.006(11) -0.033(10) -0.031(13)
O23 0.084(9) 0.116(10) 0.095(9) -0.005(8) -0.003(8) 0.004(8)
C24 0.097(14) 0.065(13) 0.044(10) 0.012(9) -0.023(10) 0.031(13)
O24 0.077(8) 0.109(9) 0.082(8) -0.008(7) 0.010(7) 0.017(8)
N25 0.067(9) 0.033(9) 0.110(11) 0.011(8) 0.006(9) -0.007(8)
C26 0.074(12) 0.047(11) 0.063(10) -0.001(9) -0.002(10) -0.008(10)
N27 0.072(10) 0.033(9) 0.088(10) -0.006(7) 0.011(8) 0.012(8)
C28 0.095(13) 0.080(12) 0.122(14) 0.040(12) -0.050(12) 0.010(12)
C29 0.152(16) 0.056(11) 0.057(11) 0.004(10) 0.008(11) 0.019(12)
N30 0.054(9) 0.093(11) 0.105(11) 0.038(10) 0.010(9) -0.018(9)
C31 0.081(13) 0.062(11) 0.091(12) 0.006(11) -0.045(11) 0.006(11)
N32 0.078(10) 0.063(9) 0.063(9) 0.010(8) 0.015(8) 0.013(9)
C33 0.069(14) 0.139(18) 0.154(18) 0.002(16) 0.009(15) -0.010(14)
O33 0.100(10) 0.166(12) 0.165(12) 0.095(10) 0.026(10) 0.030(10)
C34 0.041(12) 0.117(15) 0.073(12) -0.005(12) 0.009(11) 0.008(13)
O34 0.076(9) 0.131(10) 0.113(10) 0.056(8) 0.016(8) 0.022(8)
N35 0.064(10) 0.102(12) 0.129(13) 0.060(11) -0.026(10) 0.008(10)
C36 0.100(15) 0.088(14) 0.091(13) 0.009(12) -0.044(13) -0.010(12)
N37 0.076(11) 0.058(9) 0.075(9) 0.018(8) -0.011(9) -0.017(9)
C38 0.119(16) 0.128(16) 0.150(17) 0.063(15) -0.019(15) -0.004(14)
C39 0.081(12) 0.059(11) 0.066(12) 0.015(9) 0.000(10) -0.001(10)
N40 0.080(11) 0.120(13) 0.089(11) 0.067(11) -0.015(10) -0.012(10)
C41 0.085(13) 0.061(11) 0.061(12) 0.030(9) -0.024(10) -0.011(11)
N42 0.072(10) 0.072(9) 0.056(10) 0.021(7) 0.006(9) 0.004(8)
C43 0.079(14) 0.060(12) 0.114(16) 0.005(12) -0.003(14) -0.001(11)
O43 0.071(9) 0.100(9) 0.219(14) 0.024(10) 0.018(9) 0.021(8)
C44 0.056(12) 0.071(11) 0.047(11) 0.010(9) -0.007(12) -0.011(10)
O44 0.071(8) 0.084(8) 0.080(8) 0.005(6) -0.004(7) 0.012(7)
N45 0.051(9) 0.080(10) 0.075(10) 0.016(9) -0.003(9) -0.017(8)
C46 0.046(11) 0.068(11) 0.072(12) 0.006(10) -0.015(10) -0.019(9)
N47 0.055(9) 0.075(9) 0.046(9) 0.012(7) -0.021(8) -0.004(7)
C48 0.065(12) 0.107(14) 0.117(15) 0.002(13) -0.005(13) -0.021(11)
C49 0.075(12) 0.090(12) 0.065(11) -0.010(11) 0.002(11) -0.001(10)
N50 0.075(11) 0.098(11) 0.112(12) -0.046(10) 0.010(10) -0.002(9)
C51 0.062(12) 0.094(12) 0.075(12) 0.005(10) 0.013(11) -0.034(11)
N52 0.061(9) 0.062(8) 0.065(9) -0.014(8) 0.022(9) -0.009(7)
C53 0.118(17) 0.093(15) 0.148(18) -0.029(15) -0.016(17) -0.038(14)
O53 0.078(10) 0.171(14) 0.189(14) -0.060(11) -0.004(10) 0.004(10)
C54 0.053(12) 0.063(11) 0.059(12) -0.007(9) 0.001(11) -0.018(10)
O54 0.049(7) 0.052(7) 0.103(9) -0.010(6) 0.012(7) -0.013(6)
N55 0.071(11) 0.150(14) 0.110(13) -0.057(11) 0.035(10) -0.025(11)
C56 0.065(12) 0.098(13) 0.069(12) -0.015(10) 0.016(11) -0.026(11)
N57 0.061(10) 0.083(10) 0.072(10) -0.011(8) -0.012(9) -0.027(8)
C58 0.123(16) 0.150(17) 0.129(16) -0.061(14) 0.033(14) -0.061(15)
C59 0.093(13) 0.069(12) 0.100(13) -0.014(11) 0.006(12) 0.000(11)
C1C 0.116(17) 0.11(2) 0.09(2) 0.027(16) -0.022(19) 0.040(18)
C2C 0.123(19) 0.077(19) 0.11(2) 0.031(16) 0.003(18) 0.020(16)
C3C 0.120(18) 0.10(2) 0.08(2) 0.025(15) 0.025(17) 0.004(16)
C4C 0.116(18) 0.12(2) 0.12(2) 0.001(17) 0.060(19) -0.017(19)
C5C 0.12(2) 0.13(2) 0.09(2) 0.017(17) 0.020(18) -0.014(17)
C6C 0.121(19) 0.13(2) 0.14(3) 0.016(18) -0.023(19) 0.016(18)
N1A 0.32(3) 0.31(3) 0.34(4) 0.03(3) -0.01(3) 0.06(2)
C2A 0.19(2) 0.29(3) 0.22(3) 0.01(2) -0.01(2) 0.04(2)
C3A 0.17(2) 0.20(3) 0.14(3) -0.02(2) -0.015(19) -0.017(19)
C4A 0.15(2) 0.16(3) 0.15(2) -0.026(19) -0.029(19) 0.032(19)
C5A 0.14(2) 0.13(2) 0.14(2) -0.030(17) -0.020(19) 0.007(18)
C6A 0.116(17) 0.09(2) 0.09(2) -0.081(14) 0.021(16) 0.015(16)
C7A 0.140(19) 0.14(2) 0.15(2) -0.038(19) 0.017(18) -0.010(19)
C8A 0.114(19) 0.11(2) 0.16(2) -0.073(16) 0.042(19) -0.010(18)
N9A 0.135(11) 0.144(14) 0.116(12) 0.020(11) -0.005(9) -0.001(11)
C10A 0.085(17) 0.08(2) 0.088(15) -0.001(17) 0.013(14) -0.026(16)
N11A 0.087(14) 0.051(15) 0.096(15) 0.005(13) 0.017(12) -0.016(13)
C12A 0.110(18) 0.034(17) 0.112(18) -0.016(16) -0.003(14) 0.006(16)
N13A 0.061(13) 0.031(13) 0.082(13) 0.002(12) -0.003(11) 0.004(11)
C14A 0.060(16) 0.073(19) 0.099(16) -0.005(16) -0.023(14) -0.022(15)
N15A 0.058(14) 0.051(14) 0.095(13) 0.009(13) -0.004(11) 0.000(12)
O16A 0.105(14) 0.067(13) 0.109(15) -0.022(12) 0.012(12) 0.032(12)
N17A 0.104(19) 0.15(2) 0.084(15) -0.018(16) 0.000(15) 0.059(17)
N1B 0.28(3) 0.29(3) 0.32(4) -0.01(3) -0.01(3) -0.01(2)
C2B 0.26(2) 0.27(3) 0.28(3) 0.01(3) 0.03(2) -0.01(2)
C3B 0.27(2) 0.28(3) 0.29(3) 0.03(2) 0.02(2) 0.02(2)
C4B 0.23(3) 0.21(3) 0.23(2) 0.05(2) 0.044(19) -0.03(2)
C5B 0.24(3) 0.22(3) 0.20(2) 0.02(2) 0.05(2) -0.02(2)
C6B 0.17(2) 0.17(3) 0.16(2) -0.05(2) 0.005(19) 0.02(2)
C7B 0.21(3) 0.22(3) 0.25(3) -0.03(2) 0.00(2) 0.05(2)
C8B 0.16(2) 0.22(3) 0.25(2) -0.02(2) -0.01(2) 0.02(2)
N9B 0.135(11) 0.144(14) 0.116(12) 0.020(11) -0.005(9) -0.001(11)
C10B 0.11(2) 0.115(18) 0.15(3) -0.008(19) -0.005(17) -0.010(18)
N11B 0.14(2) 0.140(19) 0.17(2) 0.016(18) 0.022(16) 0.003(16)
C12B 0.14(2) 0.13(2) 0.14(3) 0.01(2) 0.028(19) 0.009(17)
N13B 0.081(16) 0.114(15) 0.092(17) 0.001(15) 0.005(14) -0.003(13)
C14B 0.13(2) 0.113(17) 0.13(2) 0.007(18) 0.001(18) 0.008(17)
N15B 0.091(18) 0.118(15) 0.12(2) -0.010(15) -0.007(15) -0.010(14)
O16B 0.18(2) 0.156(19) 0.122(18) 0.037(16) 0.052(16) 0.061(16)
N17B 0.18(2) 0.109(16) 0.20(3) 0.014(19) 0.00(2) 0.037(18)
I1 0.212(4) 0.108(2) 0.123(2) -0.0424(18) -0.089(2) 0.056(2)
I2 0.166(3) 0.088(2) 0.097(2) 0.0229(17) 0.037(2) -0.039(2)

loop_
_atom_type_symbol
_atom_type_description
_atom_type_scat_dispersion_real
_atom_type_scat_dispersion_imag
_atom_type_scat_source
C C 0.0033 0.0016 'International Tables Vol C Tables 4.2.6.8 and 6.1.1.4'
H H 0.0000 0.0000 'International Tables Vol C Tables 4.2.6.8 and 6.1.1.4'
N N 0.0061 0.0033 'International Tables Vol C Tables 4.2.6.8 and 6.1.1.4'
O O 0.0106 0.0060 'International Tables Vol C Tables 4.2.6.8 and 6.1.1.4'
I I -0.4742 1.8119 'International Tables Vol C Tables 4.2.6.8 and 6.1.1.4'

loop_
_geom_angle_atom_site_label_1
_geom_angle_atom_site_label_2
_geom_angle_atom_site_label_3
_geom_angle
_geom_angle_site_symmetry_1
_geom_angle_site_symmetry_3
C13 N10 C11 111.1(14) . .
C13 N10 C59 120.2(15) . 5_666
C11 N10 C59 124.5(14) . 5_666
N10 C11 N12 115.0(15) . .
N10 C11 C16 104.1(14) . .
N12 C11 C16 104.3(14) . .
N10 C11 H11 111.0 . .
N12 C11 H11 111.0 . .
C16 C11 H11 111.0 . .
C14 N12 C58 119.4(18) . 5_666
C14 N12 C11 113.3(16) . .
C58 N12 C11 122.5(17) 5_666 .
O13 C13 N10 126.6(19) . .
O13 C13 N15 124.1(18) . .
N10 C13 N15 109.2(15) . .
O14 C14 N12 128(2) . .
O14 C14 N17 127(2) . .
N12 C14 N17 105.0(19) . .
C13 N15 C16 111.1(14) . .
C13 N15 C18 120.8(15) . .
C16 N15 C18 122.8(15) . .
N15 C16 N17 115.4(13) . .
N15 C16 C11 104.2(14) . .
N17 C16 C11 101.1(15) . .
N15 C16 H16 111.8 . .
N17 C16 H16 111.8 . .
C11 C16 H16 111.8 . .
C14 N17 C19 120.7(16) . .
C14 N17 C16 115.6(15) . .
C19 N17 C16 121.0(15) . .
N20 C18 N15 111.9(13) . .
N20 C18 H18A 109.2 . .
N15 C18 H18A 109.2 . .
N20 C18 H18B 109.2 . .
N15 C18 H18B 109.2 . .
H18A C18 H18B 107.9 . .
N17 C19 N22 117.4(13) . .
N17 C19 H19A 108.0 . .
N22 C19 H19A 108.0 . .
N17 C19 H19B 108.0 . .
N22 C19 H19B 108.0 . .
H19A C19 H19B 107.2 . .
C23 N20 C21 112.0(14) . .
C23 N20 C18 122.0(16) . .
C21 N20 C18 122.0(15) . .
N22 C21 N20 117.1(14) . .
N22 C21 C26 103.2(13) . .
N20 C21 C26 103.6(13) . .
N22 C21 H21 110.8 . .
N20 C21 H21 110.8 . .
C26 C21 H21 110.8 . .
C24 N22 C21 113.8(14) . .
C24 N22 C19 121.7(16) . .
C21 N22 C19 122.1(14) . .
O23 C23 N25 128.2(18) . .
O23 C23 N20 125.9(19) . .
N25 C23 N20 105.8(16) . .
O24 C24 N22 125.5(19) . .
O24 C24 N27 125.3(17) . .
N22 C24 N27 109.1(16) . .
C23 N25 C26 114.3(14) . .
C23 N25 C28 118.0(15) . .
C26 N25 C28 124.2(15) . .
N25 C26 N27 113.5(13) . .
N25 C26 C21 104.1(13) . .
N27 C26 C21 103.9(12) . .
N25 C26 H26 111.6 . .
N27 C26 H26 111.6 . .
C21 C26 H26 111.6 . .
C29 N27 C24 118.4(15) . .
C29 N27 C26 126.7(14) . .
C24 N27 C26 109.4(13) . .
N25 C28 N30 110.5(13) . .
N25 C28 H28A 109.6 . .
N30 C28 H28A 109.6 . .
N25 C28 H28B 109.6 . .
N30 C28 H28B 109.6 . .
H28A C28 H28B 108.1 . .
N27 C29 N32 112.7(14) . .
N27 C29 H29A 109.1 . .
N32 C29 H29A 109.1 . .
N27 C29 H29B 109.1 . .
N32 C29 H29B 109.1 . .
H29A C29 H29B 107.8 . .
C33 N30 C31 108.2(17) . .
C33 N30 C28 122.8(18) . .
C31 N30 C28 123.7(15) . .
N32 C31 N30 111.7(13) . .
N32 C31 C36 105.9(14) . .
N30 C31 C36 103.4(16) . .
N32 C31 H31 111.8 . .
N30 C31 H31 111.8 . .
C36 C31 H31 111.8 . .
C34 N32 C29 123.6(15) . .
C34 N32 C31 107.0(14) . .
C29 N32 C31 123.3(15) . .
O33 C33 N30 125(2) . .
O33 C33 N35 120(2) . .
N30 C33 N35 114(2) . .
O34 C34 N37 126(2) . .
O34 C34 N32 120(2) . .
N37 C34 N32 113.8(16) . .
C33 N35 C36 105.1(18) . .
C33 N35 C38 122.4(19) . .
C36 N35 C38 127.5(18) . .
N35 C36 N37 111.2(15) . .
N35 C36 C31 107.5(16) . .
N37 C36 C31 103.1(15) . .
N35 C36 H36 111.6 . .
N37 C36 H36 111.6 . .
C31 C36 H36 111.6 . .
C34 N37 C39 123.1(16) . .
C34 N37 C36 109.3(15) . .
C39 N37 C36 124.3(14) . .
N40 C38 N35 116.5(17) . .
N40 C38 H38A 108.2 . .
N35 C38 H38A 108.2 . .
N40 C38 H38B 108.2 . .
N35 C38 H38B 108.2 . .
H38A C38 H38B 107.3 . .
N37 C39 N42 114.7(13) . .
N37 C39 H39A 108.6 . .
N42 C39 H39A 108.6 . .
N37 C39 H39B 108.6 . .
N42 C39 H39B 108.6 . .
H39A C39 H39B 107.6 . .
C43 N40 C38 122(2) . .
C43 N40 C41 110.8(16) . .
C38 N40 C41 126.1(18) . .
N40 C41 N42 112.6(12) . .
N40 C41 C46 103.7(14) . .
N42 C41 C46 102.5(12) . .
N40 C41 H41 112.4 . .
N42 C41 H41 112.4 . .
C46 C41 H41 112.4 . .
C44 N42 C39 124.3(14) . .
C44 N42 C41 108.6(13) . .
C39 N42 C41 122.4(13) . .
O43 C43 N40 124(2) . .
O43 C43 N45 123(2) . .
N40 C43 N45 113.2(19) . .
O44 C44 N47 124.7(17) . .
O44 C44 N42 122.4(16) . .
N47 C44 N42 112.8(15) . .
C43 N45 C48 122.6(17) . .
C43 N45 C46 107.1(15) . .
C48 N45 C46 123.3(15) . .
N47 C46 N45 112.1(13) . .
N47 C46 C41 105.6(13) . .
N45 C46 C41 104.5(13) . .
N47 C46 H46 111.4 . .
N45 C46 H46 111.4 . .
C41 C46 H46 111.4 . .
C44 N47 C49 124.0(14) . .
C44 N47 C46 109.9(13) . .
C49 N47 C46 123.4(13) . .
N45 C48 N50 115.9(14) . .
N45 C48 H48A 108.3 . .
N50 C48 H48A 108.3 . .
N45 C48 H48B 108.3 . .
N50 C48 H48B 108.3 . .
H48A C48 H48B 107.4 . .
N47 C49 N52 114.3(13) . .
N47 C49 H49A 108.7 . .
N52 C49 H49A 108.7 . .
N47 C49 H49B 108.7 . .
N52 C49 H49B 108.7 . .
H49A C49 H49B 107.6 . .
C51 N50 C53 114.6(18) . .
C51 N50 C48 123.3(15) . .
C53 N50 C48 117.6(17) . .
N50 C51 N52 114.8(14) . .
N50 C51 C56 102.4(15) . .
N52 C51 C56 104.2(13) . .
N50 C51 H51 111.6 . .
N52 C51 H51 111.6 . .
C56 C51 H51 111.6 . .
C54 N52 C49 124.3(14) . .
C54 N52 C51 111.6(13) . .
C49 N52 C51 121.5(13) . .
O53 C53 N55 133(2) . .
O53 C53 N50 126(2) . .
N55 C53 N50 101(2) . .
O54 C54 N57 127.8(16) . .
O54 C54 N52 125.3(16) . .
N57 C54 N52 106.9(15) . .
C56 N55 C53 116.8(17) . .
C56 N55 C58 126.3(19) . .
C53 N55 C58 114.0(19) . .
N55 C56 N57 118.2(15) . .
N55 C56 C51 104.7(15) . .
N57 C56 C51 102.2(13) . .
N55 C56 H56 110.4 . .
N57 C56 H56 110.4 . .
C51 C56 H56 110.4 . .
C54 N57 C59 118.9(15) . .
C54 N57 C56 114.8(14) . .
C59 N57 C56 122.4(15) . .
N12 C58 N55 113.2(16) 5_666 .
N12 C58 H58A 108.9 5_666 .
N55 C58 H58A 108.9 . .
N12 C58 H58B 108.9 5_666 .
N55 C58 H58B 108.9 . .
H58A C58 H58B 107.8 . .
N57 C59 N10 115.7(15) . 5_666
N57 C59 H59A 108.4 . .
N10 C59 H59A 108.4 5_666 .
N57 C59 H59B 108.4 . .
N10 C59 H59B 108.4 5_666 .
H59A C59 H59B 107.4 . .
N17A C1C C2C 129(2) . .
N17A C1C C6C 111(2) . .
C2C C1C C6C 120.0 . .
C3C C2C C1C 120.0 . .
C3C C2C C4B 97(3) . 5_666
C1C C2C C4B 136(2) . 5_666
C3C C2C H2C 120.0 . .
C1C C2C H2C 120.0 . .
C4B C2C H2C 32.9 5_666 .
C4C C3C C2C 120.0 . .
C4C C3C H3C 120.0 . .
C2C C3C H3C 120.0 . .
C3C C4C C5C 120.0 . .
C3C C4C N17B 118(2) . .
C5C C4C N17B 122(2) . .
C6C C5C C4C 120.0 . .
C6C C5C H5C 120.0 . .
C4C C5C H5C 120.0 . .
C5C C6C C1C 120.0 . .
C5C C6C H6C 120.0 . .
C1C C6C H6C 120.0 . .
N1A C2A C3A 111.6(11) . .
N1A C2A H2A1 109.3 . .
C3A C2A H2A1 109.3 . .
N1A C2A H2A2 109.3 . .
C3A C2A H2A2 109.3 . .
H2A1 C2A H2A2 108.0 . .
C4A C3A C8A 120.0 . .
C4A C3A C2A 119.2(14) . .
C8A C3A C2A 120.8(14) . .
C3A C4A C5A 120.0 . .
C3A C4A H4A 120.0 . .
C5A C4A H4A 120.0 . .
C4A C5A C6A 120.0 . .
C4A C5A H5A 120.0 . .
C6A C5A H5A 120.0 . .
C7A C6A C5A 120.0 . .
C7A C6A N9A 124.5(17) . .
C5A C6A N9A 115.5(17) . .
C8A C7A C6A 120.0 . .
C8A C7A H7A 120.0 . .
C6A C7A H7A 120.0 . .
C7A C8A C3A 120.0 . .
C7A C8A H8A 120.0 . .
C3A C8A H8A 120.0 . .
C6A N9A C10A 125.4(16) . .
C6A N9A H9A 117.3 . .
C10A N9A H9A 117.3 . .
N11A C10A N15A 120.0 . .
N11A C10A N9A 124.5(11) . .
N15A C10A N9A 115.5(11) . .
C10A N11A C12A 120.0 . .
O16A C12A N11A 113.0(13) . .
O16A C12A N13A 127.0(13) . .
N11A C12A N13A 120.0 . .
C14A N13A C12A 120.0 . .
C14A N13A H13A 120.0 . .
C12A N13A H13A 120.0 . .
N17A C14A N13A 117.0(14) . .
N17A C14A N15A 122.8(14) . .
N13A C14A N15A 120.0 . .
C14A N15A C10A 120.0 . .
C1C N17A C14A 128(2) . .
C1C N17A H17A 116.0 . .
C14A N17A H17A 116.0 . .
C2B N1B H1B1 109.5 . .
C2B N1B H1B2 109.5 . .
H1B1 N1B H1B2 109.5 . .
C2B N1B H1B3 109.5 . .
H1B1 N1B H1B3 109.5 . .
H1B2 N1B H1B3 109.5 . .
N1B C2B C3B 112.2(12) . .
N1B C2B H2B1 109.2 . .
C3B C2B H2B1 109.2 . .
N1B C2B H2B2 109.2 . .
C3B C2B H2B2 109.2 . .
H2B1 C2B H2B2 107.9 . .
C4B C3B C8B 120.0 . .
C4B C3B C2B 118.5(16) . .
C8B C3B C2B 121.5(16) . .
C3B C4B C5B 120.0 . .
C3B C4B C2C 114(2) . 5_666
C5B C4B C2C 100(2) . 5_666
C3B C4B H4B 120.0 . .
C5B C4B H4B 120.0 . .
C2C C4B H4B 54.3 5_666 .
C6B C5B C4B 120.0 . .
C6B C5B H5B 120.0 . .
C4B C5B H5B 120.0 . .
C5B C6B C7B 120.0 . .
C5B C6B N9B 115.3(19) . .
C7B C6B N9B 124.6(19) . .
C6B C7B C8B 120.0 . .
C6B C7B H7B 120.0 . .
C8B C7B H7B 120.0 . .
C7B C8B C3B 120.0 . .
C7B C8B H8B 120.0 . .
C3B C8B H8B 120.0 . .
C6B N9B C10B 128.4(18) . .
C6B N9B H9B 115.8 . .
C10B N9B H9B 115.8 . .
N11B C10B N15B 120.0 . .
N11B C10B N9B 123.1(12) . .
N15B C10B N9B 116.9(12) . .
C10B N11B C12B 120.0 . .
C10B N11B H11B 120.0 . .
C12B N11B H11B 120.0 . .
O16B C12B N13B 128.6(15) . .
O16B C12B N11B 111.3(15) . .
N13B C12B N11B 120.0 . .
C12B N13B C14B 120.0 . .
N17B C14B N15B 123.2(15) . .
N17B C14B N13B 116.7(15) . .
N15B C14B N13B 120.0 . .
C14B N15B C10B 120.0 . .
C14B N17B C4C 126(2) . .
C14B N17B H17B 116.8 . .
C4C N17B H17B 116.8 . .

loop_
_geom_bond_atom_site_label_1
_geom_bond_atom_site_label_2
_geom_bond_distance
_geom_bond_site_symmetry_2
N10 C13 1.36(2) .
N10 C11 1.435(19) .
N10 C59 1.470(19) 5_666
C11 N12 1.47(2) .
C11 C16 1.55(2) .
C11 H11 0.9900 .
N12 C14 1.35(2) .
N12 C58 1.44(2) 5_666
C13 O13 1.227(18) .
C13 N15 1.40(2) .
C14 O14 1.24(2) .
C14 N17 1.41(2) .
N15 C16 1.408(19) .
N15 C18 1.472(18) .
C16 N17 1.429(19) .
C16 H16 0.9900 .
N17 C19 1.414(18) .
C18 N20 1.426(18) .
C18 H18A 0.9800 .
C18 H18B 0.9800 .
C19 N22 1.473(18) .
C19 H19A 0.9800 .
C19 H19B 0.9800 .
N20 C23 1.40(2) .
N20 C21 1.421(19) .
C21 N22 1.414(18) .
C21 C26 1.545(19) .
C21 H21 0.9900 .
N22 C24 1.327(18) .
C23 O23 1.255(19) .
C23 N25 1.38(2) .
C24 O24 1.237(18) .
C24 N27 1.40(2) .
N25 C26 1.390(18) .
N25 C28 1.406(19) .
C26 N27 1.446(18) .
C26 H26 0.9900 .
N27 C29 1.377(17) .
C28 N30 1.487(19) .
C28 H28A 0.9800 .
C28 H28B 0.9800 .
C29 N32 1.433(18) .
C29 H29A 0.9800 .
C29 H29B 0.9800 .
N30 C33 1.32(2) .
N30 C31 1.44(2) .
C31 N32 1.445(19) .
C31 C36 1.51(2) .
C31 H31 0.9900 .
N32 C34 1.40(2) .
C33 O33 1.30(2) .
C33 N35 1.38(3) .
C34 O34 1.252(18) .
C34 N37 1.28(2) .
N35 C36 1.41(2) .
N35 C38 1.44(2) .
C36 N37 1.51(2) .
C36 H36 0.9900 .
N37 C39 1.408(17) .
C38 N40 1.38(2) .
C38 H38A 0.9800 .
C38 H38B 0.9800 .
C39 N42 1.448(17) .
C39 H39A 0.9800 .
C39 H39B 0.9800 .
N40 C43 1.29(2) .
N40 C41 1.45(2) .
C41 N42 1.493(18) .
C41 C46 1.498(19) .
C41 H41 0.9900 .
N42 C44 1.344(18) .
C43 O43 1.27(2) .
C43 N45 1.36(2) .
C44 O44 1.249(17) .
C44 N47 1.315(17) .
N45 C48 1.377(19) .
N45 C46 1.471(18) .
C46 N47 1.445(17) .
C46 H46 0.9900 .
N47 C49 1.433(18) .
C48 N50 1.49(2) .
C48 H48A 0.9800 .
C48 H48B 0.9800 .
C49 N52 1.434(18) .
C49 H49A 0.9800 .
C49 H49B 0.9800 .
N50 C51 1.43(2) .
N50 C53 1.44(3) .
C51 N52 1.478(18) .
C51 C56 1.53(2) .
C51 H51 0.9900 .
N52 C54 1.378(18) .
C53 O53 1.20(2) .
C53 N55 1.42(3) .
C54 O54 1.188(17) .
C54 N57 1.365(19) .
N55 C56 1.37(2) .
N55 C58 1.48(2) .
C56 N57 1.449(19) .
C56 H56 0.9900 .
N57 C59 1.410(19) .
C58 N12 1.44(2) 5_666
C58 H58A 0.9800 .
C58 H58B 0.9800 .
C59 N10 1.470(19) 5_666
C59 H59A 0.9800 .
C59 H59B 0.9800 .
C1C N17A 1.28(3) .
C1C C2C 1.3900 .
C1C C6C 1.3900 .
C2C C3C 1.3900 .
C2C C4B 2.00(14) 5_666
C2C H2C 0.9400 .
C3C C4C 1.3900 .
C3C H3C 0.9400 .
C4C C5C 1.3900 .
C4C N17B 1.50(3) .
C5C C6C 1.3900 .
C5C H5C 0.9400 .
C6C H6C 0.9400 .
N1A C2A 1.453(13) .
N1A H1A1 0.9000 .
N1A H1A2 0.9000 .
N1A H1A3 0.9000 .
C2A C3A 1.521(13) .
C2A H2A1 0.9800 .
C2A H2A2 0.9800 .
C3A C4A 1.3900 .
C3A C8A 1.3900 .
C4A C5A 1.3900 .
C4A H4A 0.9400 .
C5A C6A 1.3900 .
C5A H5A 0.9400 .
C6A C7A 1.3900 .
C6A N9A 1.439(18) .
C7A C8A 1.3900 .
C7A H7A 0.9400 .
C8A H8A 0.9400 .
N9A C10A 1.49(2) .
N9A H9A 0.8700 .
C10A N11A 1.3900 .
C10A N15A 1.3900 .
N11A C12A 1.3900 .
C12A O16A 1.225(12) .
C12A N13A 1.3900 .
N13A C14A 1.3900 .
N13A H13A 0.8700 .
C14A N17A 1.28(2) .
C14A N15A 1.3900 .
N17A H17A 0.8700 .
N1B C2B 1.445(13) .
N1B H1B1 0.9000 .
N1B H1B2 0.9000 .
N1B H1B3 0.9000 .
C2B C3B 1.519(13) .
C2B H2B1 0.9800 .
C2B H2B2 0.9800 .
C3B C4B 1.3900 .
C3B C8B 1.3900 .
C4B C5B 1.3900 .
C4B C2C 2.00(9) 5_666
C4B H4B 0.9400 .
C5B C6B 1.3900 .
C5B H5B 0.9400 .
C6B C7B 1.3900 .
C6B N9B 1.437(19) .
C7B C8B 1.3900 .
C7B H7B 0.9400 .
C8B H8B 0.9400 .
N9B C10B 1.49(2) .
N9B H9B 0.8700 .
C10B N11B 1.3900 .
C10B N15B 1.3900 .
N11B C12B 1.3900 .
N11B H11B 0.8700 .
C12B O16B 1.225(12) .
C12B N13B 1.3900 .
N13B C14B 1.3900 .
C14B N17B 1.28(2) .
C14B N15B 1.3900 .
N17B H17B 0.8700 .

loop_
_geom_torsion_atom_site_label_1
_geom_torsion_atom_site_label_2
_geom_torsion_atom_site_label_3
_geom_torsion_atom_site_label_4
_geom_torsion
_geom_torsion_site_symmetry_1
_geom_torsion_site_symmetry_4
C13 N10 C11 N12 -115.1(16) . .
C59 N10 C11 N12 88.1(19) 5_666 .
C13 N10 C11 C16 -1.6(18) . .
C59 N10 C11 C16 -158.4(15) 5_666 .
N10 C11 N12 C14 119.2(16) . .
C16 C11 N12 C14 6(2) . .
N10 C11 N12 C58 -85.6(19) . 5_666
C16 C11 N12 C58 161.0(16) . 5_666
C11 N10 C13 O13 -175.6(17) . .
C59 N10 C13 O13 -18(3) 5_666 .
C11 N10 C13 N15 4.3(18) . .
C59 N10 C13 N15 162.2(14) 5_666 .
C58 N12 C14 O14 23(3) 5_666 .
C11 N12 C14 O14 179(2) . .
C58 N12 C14 N17 -164.3(16) 5_666 .
C11 N12 C14 N17 -8(2) . .
O13 C13 N15 C16 174.4(16) . .
N10 C13 N15 C16 -5.5(18) . .
O13 C13 N15 C18 19(2) . .
N10 C13 N15 C18 -160.6(14) . .
C13 N15 C16 N17 114.2(15) . .
C18 N15 C16 N17 -91.4(18) . .
C13 N15 C16 C11 4.3(17) . .
C18 N15 C16 C11 158.7(14) . .
N10 C11 C16 N15 -1.6(17) . .
N12 C11 C16 N15 119.3(15) . .
N10 C11 C16 N17 -121.7(14) . .
N12 C11 C16 N17 -0.7(17) . .
O14 C14 N17 C19 -18(3) . .
N12 C14 N17 C19 169.7(14) . .
O14 C14 N17 C16 -179.6(19) . .
N12 C14 N17 C16 8(2) . .
N15 C16 N17 C14 -116.1(17) . .
C11 C16 N17 C14 -4.4(19) . .
N15 C16 N17 C19 82.4(19) . .
C11 C16 N17 C19 -165.9(14) . .
C13 N15 C18 N20 -123.1(16) . .
C16 N15 C18 N20 84.8(19) . .
C14 N17 C19 N22 123.8(17) . .
C16 N17 C19 N22 -76(2) . .
N15 C18 N20 C23 125.8(15) . .
N15 C18 N20 C21 -78.3(19) . .
C23 N20 C21 N22 -116.7(15) . .
C18 N20 C21 N22 85.2(19) . .
C23 N20 C21 C26 -3.9(17) . .
C18 N20 C21 C26 -162.0(14) . .
N20 C21 N22 C24 112.4(16) . .
C26 C21 N22 C24 -0.7(18) . .
N20 C21 N22 C19 -84.9(18) . .
C26 C21 N22 C19 162.1(14) . .
N17 C19 N22 C24 -119.5(16) . .
N17 C19 N22 C21 79(2) . .
C21 N20 C23 O23 -176.0(14) . .
C18 N20 C23 O23 -18(2) . .
C21 N20 C23 N25 4.7(17) . .
C18 N20 C23 N25 162.8(14) . .
C21 N22 C24 O24 176.6(16) . .
C19 N22 C24 O24 14(2) . .
C21 N22 C24 N27 -4.3(18) . .
C19 N22 C24 N27 -167.1(13) . .
O23 C23 N25 C26 177.1(15) . .
N20 C23 N25 C26 -3.6(18) . .
O23 C23 N25 C28 18(2) . .
N20 C23 N25 C28 -163.2(13) . .
C23 N25 C26 N27 113.6(14) . .
C28 N25 C26 N27 -88.3(18) . .
C23 N25 C26 C21 1.2(18) . .
C28 N25 C26 C21 159.4(14) . .
N22 C21 C26 N25 124.1(14) . .
N20 C21 C26 N25 1.6(16) . .
N22 C21 C26 N27 5.0(17) . .
N20 C21 C26 N27 -117.5(13) . .
O24 C24 N27 C29 -18(2) . .
N22 C24 N27 C29 163.2(13) . .
O24 C24 N27 C26 -173.2(15) . .
N22 C24 N27 C26 7.7(17) . .
N25 C26 N27 C29 86.9(19) . .
C21 C26 N27 C29 -160.7(15) . .
N25 C26 N27 C24 -120.1(14) . .
C21 C26 N27 C24 -7.7(17) . .
C23 N25 C28 N30 -120.9(16) . .
C26 N25 C28 N30 82(2) . .
C24 N27 C29 N32 129.9(15) . .
C26 N27 C29 N32 -79.3(19) . .
N25 C28 N30 C33 127.8(19) . .
N25 C28 N30 C31 -81(2) . .
C33 N30 C31 N32 -116.9(17) . .
C28 N30 C31 N32 88.2(18) . .
C33 N30 C31 C36 -3.4(19) . .
C28 N30 C31 C36 -158.3(14) . .
N27 C29 N32 C34 -132.0(16) . .
N27 C29 N32 C31 79.2(19) . .
N30 C31 N32 C34 119.6(14) . .
C36 C31 N32 C34 7.7(18) . .
N30 C31 N32 C29 -87.1(18) . .
C36 C31 N32 C29 161.0(15) . .
C31 N30 C33 O33 -178(2) . .
C28 N30 C33 O33 -22(3) . .
C31 N30 C33 N35 10(2) . .
C28 N30 C33 N35 165.3(16) . .
C29 N32 C34 O34 21(2) . .
C31 N32 C34 O34 174.5(16) . .
C29 N32 C34 N37 -162.8(14) . .
C31 N32 C34 N37 -9.7(19) . .
O33 C33 N35 C36 175.0(19) . .
N30 C33 N35 C36 -12(2) . .
O33 C33 N35 C38 18(3) . .
N30 C33 N35 C38 -169.0(18) . .
C33 N35 C36 N37 121.4(16) . .
C38 N35 C36 N37 -84(2) . .
C33 N35 C36 C31 9(2) . .
C38 N35 C36 C31 164.3(17) . .
N32 C31 C36 N35 113.8(16) . .
N30 C31 C36 N35 -3.8(18) . .
N32 C31 C36 N37 -3.8(18) . .
N30 C31 C36 N37 -121.4(14) . .
O34 C34 N37 C39 -17(3) . .
N32 C34 N37 C39 167.5(13) . .
O34 C34 N37 C36 -177.4(17) . .
N32 C34 N37 C36 7(2) . .
N35 C36 N37 C34 -116.7(17) . .
C31 C36 N37 C34 -1.8(19) . .
N35 C36 N37 C39 83(2) . .
C31 C36 N37 C39 -161.8(14) . .
C33 N35 C38 N40 -130(2) . .
C36 N35 C38 N40 79(3) . .
C34 N37 C39 N42 121.2(17) . .
C36 N37 C39 N42 -81.4(19) . .
N35 C38 N40 C43 119(2) . .
N35 C38 N40 C41 -76(3) . .
C43 N40 C41 N42 -109.8(16) . .
C38 N40 C41 N42 83(2) . .
C43 N40 C41 C46 0.2(19) . .
C38 N40 C41 C46 -166.6(16) . .
N37 C39 N42 C44 -125.4(16) . .
N37 C39 N42 C41 81.8(17) . .
N40 C41 N42 C44 118.8(15) . .
C46 C41 N42 C44 7.9(17) . .
N40 C41 N42 C39 -84.6(18) . .
C46 C41 N42 C39 164.6(13) . .
C38 N40 C43 O43 -5(3) . .
C41 N40 C43 O43 -172.2(15) . .
C38 N40 C43 N45 172.8(16) . .
C41 N40 C43 N45 5(2) . .
C39 N42 C44 O44 13(2) . .
C41 N42 C44 O44 169.0(14) . .
C39 N42 C44 N47 -163.3(13) . .
C41 N42 C44 N47 -7.3(18) . .
O43 C43 N45 C48 18(3) . .
N40 C43 N45 C48 -159.8(17) . .
O43 C43 N45 C46 169.0(15) . .
N40 C43 N45 C46 -8.5(19) . .
C43 N45 C46 N47 121.8(14) . .
C48 N45 C46 N47 -87.1(18) . .
C43 N45 C46 C41 8.0(16) . .
C48 N45 C46 C41 159.0(14) . .
N40 C41 C46 N47 -123.3(14) . .
N42 C41 C46 N47 -5.9(16) . .
N40 C41 C46 N45 -4.9(15) . .
N42 C41 C46 N45 112.4(13) . .
O44 C44 N47 C49 -11(2) . .
N42 C44 N47 C49 165.1(13) . .
O44 C44 N47 C46 -173.0(15) . .
N42 C44 N47 C46 3.2(18) . .
N45 C46 N47 C44 -111.0(15) . .
C41 C46 N47 C44 2.2(17) . .
N45 C46 N47 C49 86.9(17) . .
C41 C46 N47 C49 -159.9(14) . .
C43 N45 C48 N50 -132.4(16) . .
C46 N45 C48 N50 81(2) . .
C44 N47 C49 N52 116.9(16) . .
C46 N47 C49 N52 -83.5(18) . .
N45 C48 N50 C51 -77(2) . .
N45 C48 N50 C53 127.7(18) . .
C53 N50 C51 N52 -122.0(17) . .
C48 N50 C51 N52 82(2) . .
C53 N50 C51 C56 -9.8(19) . .
C48 N50 C51 C56 -165.4(15) . .
N47 C49 N52 C54 -119.2(16) . .
N47 C49 N52 C51 80.9(18) . .
N50 C51 N52 C54 112.1(15) . .
C56 C51 N52 C54 0.9(18) . .
N50 C51 N52 C49 -85.7(19) . .
C56 C51 N52 C49 163.1(14) . .
C51 N50 C53 O53 -175(2) . .
C48 N50 C53 O53 -18(3) . .
C51 N50 C53 N55 9(2) . .
C48 N50 C53 N55 166.0(15) . .
C49 N52 C54 O54 15(2) . .
C51 N52 C54 O54 177.0(15) . .
C49 N52 C54 N57 -165.7(13) . .
C51 N52 C54 N57 -4.1(17) . .
O53 C53 N55 C56 -180(2) . .
N50 C53 N55 C56 -4(2) . .
O53 C53 N55 C58 18(4) . .
N50 C53 N55 C58 -166.4(15) . .
C53 N55 C56 N57 111.6(19) . .
C58 N55 C56 N57 -89(2) . .
C53 N55 C56 C51 -1(2) . .
C58 N55 C56 C51 158.3(16) . .
N50 C51 C56 N55 6.3(17) . .
N52 C51 C56 N55 126.2(15) . .
N50 C51 C56 N57 -117.5(14) . .
N52 C51 C56 N57 2.4(17) . .
O54 C54 N57 C59 -17(2) . .
N52 C54 N57 C59 164.4(13) . .
O54 C54 N57 C56 -175.1(16) . .
N52 C54 N57 C56 6.0(18) . .
N55 C56 N57 C54 -119.5(17) . .
C51 C56 N57 C54 -5.3(19) . .
N55 C56 N57 C59 83(2) . .
C51 C56 N57 C59 -162.8(15) . .
C56 N55 C58 N12 77(2) . 5_666
C53 N55 C58 N12 -123(2) . 5_666
C54 N57 C59 N10 131.9(15) . 5_666
C56 N57 C59 N10 -71(2) . 5_666
N17A C1C C2C C3C 178.5(15) . .
C6C C1C C2C C3C 0.0 . .
N17A C1C C2C C4B -38(4) . 5_666
C6C C1C C2C C4B 143(4) . 5_666
C1C C2C C3C C4C 0.0 . .
C4B C2C C3C C4C -155(3) 5_666 .
C2C C3C C4C C5C 0.0 . .
C2C C3C C4C N17B -178.9(11) . .
C3C C4C C5C C6C 0.0 . .
N17B C4C C5C C6C 178.9(12) . .
C4C C5C C6C C1C 0.0 . .
N17A C1C C6C C5C -178.8(12) . .
C2C C1C C6C C5C 0.0 . .
N1A C2A C3A C4A -18.4(19) . .
N1A C2A C3A C8A 161.7(19) . .
C8A C3A C4A C5A 0.0 . .
C2A C3A C4A C5A -179.9(4) . .
C3A C4A C5A C6A 0.0 . .
C4A C5A C6A C7A 0.0 . .
C4A C5A C6A N9A -179.2(12) . .
C5A C6A C7A C8A 0.0 . .
N9A C6A C7A C8A 179.2(13) . .
C6A C7A C8A C3A 0.0 . .
C4A C3A C8A C7A 0.0 . .
C2A C3A C8A C7A 179.9(4) . .
C7A C6A N9A C10A -47.3(17) . .
C5A C6A N9A C10A 131.9(13) . .
C6A N9A C10A N11A 175.4(14) . .
C6A N9A C10A N15A -3.9(15) . .
N15A C10A N11A C12A 0.0 . .
N9A C10A N11A C12A -179.2(4) . .
C10A N11A C12A O16A -177.1(12) . .
C10A N11A C12A N13A 0.0 . .
O16A C12A N13A C14A 176.6(13) . .
N11A C12A N13A C14A 0.0 . .
C12A N13A C14A N17A -175.1(14) . .
C12A N13A C14A N15A 0.0 . .
N17A C14A N15A C10A 174.8(15) . .
N13A C14A N15A C10A 0.0 . .
N11A C10A N15A C14A 0.0 . .
N9A C10A N15A C14A 179.3(4) . .
C2C C1C N17A C14A 44(3) . .
C6C C1C N17A C14A -137(2) . .
N13A C14A N17A C1C -179(2) . .
N15A C14A N17A C1C 6(3) . .
N1B C2B C3B C4B 107(2) . .
N1B C2B C3B C8B -73(2) . .
C8B C3B C4B C5B 0.0 . .
C2B C3B C4B C5B -179.8(4) . .
C8B C3B C4B C2C -119(2) . 5_666
C2B C3B C4B C2C 62(2) . 5_666
C3B C4B C5B C6B 0.0 . .
C2C C4B C5B C6B 126(2) 5_666 .
C4B C5B C6B C7B 0.0 . .
C4B C5B C6B N9B -177.3(14) . .
C5B C6B C7B C8B 0.0 . .
N9B C6B C7B C8B 177.1(15) . .
C6B C7B C8B C3B 0.0 . .
C4B C3B C8B C7B 0.0 . .
C2B C3B C8B C7B 179.8(4) . .
C5B C6B N9B C10B 132.2(17) . .
C7B C6B N9B C10B -45(2) . .
C6B N9B C10B N11B 179.0(17) . .
C6B N9B C10B N15B -0.7(17) . .
N15B C10B N11B C12B 0.0 . .
N9B C10B N11B C12B -179.7(4) . .
C10B N11B C12B O16B -178.2(13) . .
C10B N11B C12B N13B 0.0 . .
O16B C12B N13B C14B 177.8(16) . .
N11B C12B N13B C14B 0.0 . .
C12B N13B C14B N17B -178.4(16) . .
C12B N13B C14B N15B 0.0 . .
N17B C14B N15B C10B 178.3(17) . .
N13B C14B N15B C10B 0.0 . .
N11B C10B N15B C14B 0.0 . .
N9B C10B N15B C14B 179.7(4) . .
N15B C14B N17B C4C 6(3) . .
N13B C14B N17B C4C -176(2) . .
C3C C4C N17B C14B -128(2) . .
C5C C4C N17B C14B 53(3) . .

loop_
_platon_squeeze_void_nr
_platon_squeeze_void_average_x
_platon_squeeze_void_average_y
_platon_squeeze_void_average_z
_platon_squeeze_void_volume
_platon_squeeze_void_count_electrons
1 -0.002 -0.038 0.000 1771.2 775.0
2 0.604 0.004 0.500 1771.0 775.6
